data_7056698
loop_
_publ_author_name
'Deb, Mayukh'
'Singh, Jatinder'
'Mallik, Shuvadip'
'Hazra, Susanta'
'Elias, Anil J.'

_publ_section_title
;
 Borylation, silylation and selenation of C-H bonds in metal sandwich
 compounds by applying a directing group strategy
;
_journal_name_full 'New J. Chem.'
_journal_paper_doi 10.1039/C7NJ02388J
_journal_year 2017
_chemical_formula_moiety 'C41 H30 Co N3 O2 Pd'
_chemical_formula_sum 'C41 H30 Co N3 O2 Pd'
_chemical_formula_weight 762.01
_space_group_crystal_system monoclinic
_space_group_IT_number 14
_space_group_name_Hall '-P 2yn'
_space_group_name_H-M_alt 'P 1 21/n 1'
_symmetry_space_group_name_Hall '-P 2yn'
_symmetry_space_group_name_H-M 'P 1 21/n 1'
_atom_sites_solution_hydrogens geom
_audit_creation_method SHELXL-2014/7
_audit_update_record
;
2017-10-13 deposited with the CCDC.
2017-10-23 downloaded from the CCDC.
;
_cell_angle_alpha 90
_cell_angle_beta 97.10(3)
_cell_angle_gamma 90
_cell_formula_units_Z 4
_cell_length_a 11.024(11)
_cell_length_b 20.65(2)
_cell_length_c 14.762(11)
_cell_measurement_reflns_used 1897
_cell_measurement_temperature 273(2)
_cell_measurement_theta_max 21.342
_cell_measurement_theta_min 2.178
_cell_volume 3335(5)
_computing_cell_refinement 'SAINT v8.37A (Bruker, 2015)'
_computing_data_collection 'Bruker SMART APEX-II'
_computing_data_reduction 'SAINT v8.37A (Bruker, 2015)'
_computing_molecular_graphics 'DIAMOND 3.2'
_computing_publication_material SHELXTL
_computing_structure_refinement 'SHELXL-2014/7 (Sheldrick, 2014)'
_computing_structure_solution 'SHELXT 2014/5 Bruker-AXS, Madison WI'
_diffrn_ambient_temperature 273(2)
_diffrn_measured_fraction_theta_full 0.998
_diffrn_measured_fraction_theta_max 0.998
_diffrn_measurement_device_type 'Bruker APEX-II CCD'
_diffrn_measurement_method '\f and \w scans'
_diffrn_radiation_type MoK\a
_diffrn_radiation_wavelength 0.71073
_diffrn_reflns_av_R_equivalents 0.0939
_diffrn_reflns_av_unetI/netI 0.1707
_diffrn_reflns_Laue_measured_fraction_full 0.992
_diffrn_reflns_Laue_measured_fraction_max 0.992
_diffrn_reflns_limit_h_max 14
_diffrn_reflns_limit_h_min -13
_diffrn_reflns_limit_k_max 27
_diffrn_reflns_limit_k_min -8
_diffrn_reflns_limit_l_max 19
_diffrn_reflns_limit_l_min -19
_diffrn_reflns_number 16351
_diffrn_reflns_point_group_measured_fraction_full 0.998
_diffrn_reflns_point_group_measured_fraction_max 0.998
_diffrn_reflns_theta_full 25.242
_diffrn_reflns_theta_max 28.283
_diffrn_reflns_theta_min 2.107
_exptl_absorpt_coefficient_mu 1.078
_exptl_absorpt_correction_T_max 0.849
_exptl_absorpt_correction_T_min 0.711
_exptl_absorpt_correction_type multi-scan
_exptl_absorpt_process_details '(SADABS; Bruker; 2014)'
_exptl_crystal_colour red
_exptl_crystal_density_diffrn 1.518
_exptl_crystal_description block
_exptl_crystal_F_000 1544
_exptl_crystal_size_max 0.345
_exptl_crystal_size_mid 0.255
_exptl_crystal_size_min 0.165
_refine_diff_density_max 0.577
_refine_diff_density_min -0.704
_refine_diff_density_rms 0.091
_refine_ls_extinction_method none
_refine_ls_goodness_of_fit_ref 0.724
_refine_ls_hydrogen_treatment constr
_refine_ls_matrix_type full
_refine_ls_number_parameters 434
_refine_ls_number_reflns 7700
_refine_ls_number_restraints 0
_refine_ls_restrained_S_all 0.724
_refine_ls_R_factor_all 0.1168
_refine_ls_R_factor_gt 0.0498
_refine_ls_shift/su_max 0.000
_refine_ls_shift/su_mean 0.000
_refine_ls_structure_factor_coef Fsqd
_refine_ls_weighting_details 'w=1/[\s^2^(Fo^2^)+(0.0082P)^2^] where P=(Fo^2^+2Fc^2^)/3'
_refine_ls_weighting_scheme calc
_refine_ls_wR_factor_gt 0.0634
_refine_ls_wR_factor_ref 0.0749
_reflns_Friedel_coverage 0.000
_reflns_number_gt 4772
_reflns_number_total 7700
_reflns_threshold_expression 'I > 2\s(I)'
_cod_data_source_file c7nj02388j2.cif
_cod_data_source_block 2a
_cod_original_cell_volume 3334(6)
_cod_database_code 7056698
_shelx_shelxl_version_number 2014/7
_shelx_space_group_comment
;
The symmetry employed for this shelxl refinement is uniquely defined
by the following loop, which should always be used as a source of
symmetry information in preference to the above space-group names.
They are only intended as comments.
;
_shelx_estimated_absorpt_t_min 0.726
_shelx_estimated_absorpt_t_max 0.837

loop_
_space_group_symop_operation_xyz
'x, y, z'
'-x+1/2, y+1/2, -z+1/2'
'-x, -y, -z'
'x-1/2, -y-1/2, z-1/2'

loop_
_atom_site_label
_atom_site_type_symbol
_atom_site_fract_x
_atom_site_fract_y
_atom_site_fract_z
_atom_site_U_iso_or_equiv
_atom_site_adp_type
_atom_site_occupancy
_atom_site_site_symmetry_order
_atom_site_calc_flag
_atom_site_refinement_flags_posn
_atom_site_refinement_flags_adp
Pd1 Pd 0.31833(3) 0.47415(2) 0.46737(2) 0.03840(11) Uani 1 1 d . .
Co1 Co 0.38122(5) 0.30332(3) 0.46470(4) 0.03179(15) Uani 1 1 d . .
O1 O 0.6000(2) 0.40672(13) 0.3375(2) 0.0497(8) Uani 1 1 d . .
O2 O 0.2632(2) 0.55345(13) 0.3844(2) 0.0500(9) Uani 1 1 d . .
N1 N 0.4391(3) 0.46815(15) 0.3798(2) 0.0301(8) Uani 1 1 d . .
N2 N 0.3391(3) 0.55824(17) 0.3190(3) 0.0405(9) Uani 1 1 d . .
N3 N 0.1928(3) 0.48088(17) 0.5542(3) 0.0478(10) Uani 1 1 d . .
C1 C 0.5228(4) 0.4176(2) 0.3890(3) 0.0374(11) Uani 1 1 d . .
C2 C 0.5022(3) 0.3789(2) 0.4694(3) 0.0340(11) Uani 1 1 d . .
C3 C 0.4030(3) 0.39675(19) 0.5196(3) 0.0344(11) Uani 1 1 d . .
C4 C 0.4023(4) 0.3499(2) 0.5898(3) 0.0426(12) Uani 1 1 d . .
H4 H 0.3439 0.3485 0.6347 0.051 Uiso 1 1 calc R U
C5 C 0.4976(4) 0.3056(2) 0.5844(3) 0.0481(13) Uani 1 1 d . .
H5 H 0.5173 0.2687 0.6254 0.058 Uiso 1 1 calc R U
C6 C 0.5602(3) 0.32260(19) 0.5106(3) 0.0405(12) Uani 1 1 d . .
H6 H 0.6317 0.3005 0.4919 0.049 Uiso 1 1 calc R U
C7 C 0.2925(3) 0.28256(19) 0.3414(3) 0.0327(10) Uani 1 1 d . .
C8 C 0.2155(3) 0.27436(17) 0.4139(3) 0.0291(10) Uani 1 1 d . .
C9 C 0.2919(3) 0.22099(18) 0.4516(3) 0.0305(10) Uani 1 1 d . .
C10 C 0.3710(3) 0.22958(19) 0.3795(3) 0.0329(11) Uani 1 1 d . .
C11 C 0.2817(3) 0.3205(2) 0.2563(3) 0.0374(11) Uani 1 1 d . .
C12 C 0.3140(4) 0.2942(2) 0.1766(3) 0.0580(14) Uani 1 1 d . .
H12 H 0.3458 0.2525 0.1772 0.070 Uiso 1 1 calc R U
C13 C 0.2997(5) 0.3292(3) 0.0957(4) 0.0815(18) Uani 1 1 d . .
H13 H 0.3213 0.3106 0.0426 0.098 Uiso 1 1 calc R U
C14 C 0.2544(5) 0.3902(3) 0.0936(4) 0.0795(19) Uani 1 1 d . .
H14 H 0.2457 0.4134 0.0392 0.095 Uiso 1 1 calc R U
C15 C 0.2215(4) 0.4177(3) 0.1710(4) 0.0691(17) Uani 1 1 d . .
H15 H 0.1910 0.4597 0.1696 0.083 Uiso 1 1 calc R U
C16 C 0.2340(4) 0.3827(2) 0.2513(3) 0.0460(12) Uani 1 1 d . .
H16 H 0.2096 0.4013 0.3035 0.055 Uiso 1 1 calc R U
C17 C 0.0961(4) 0.30078(18) 0.4316(3) 0.0363(11) Uani 1 1 d . .
C18 C 0.0753(4) 0.3175(2) 0.5193(3) 0.0499(13) Uani 1 1 d . .
H18 H 0.1380 0.3131 0.5673 0.060 Uiso 1 1 calc R U
C19 C -0.0370(5) 0.3405(2) 0.5365(4) 0.0667(17) Uani 1 1 d . .
H19 H -0.0503 0.3501 0.5960 0.080 Uiso 1 1 calc R U
C20 C -0.1277(5) 0.3492(2) 0.4675(5) 0.075(2) Uani 1 1 d . .
H20 H -0.2022 0.3664 0.4791 0.090 Uiso 1 1 calc R U
C21 C -0.1102(4) 0.3325(2) 0.3804(5) 0.0721(18) Uani 1 1 d . .
H21 H -0.1735 0.3374 0.3330 0.087 Uiso 1 1 calc R U
C22 C 0.0026(4) 0.3083(2) 0.3627(4) 0.0543(14) Uani 1 1 d . .
H22 H 0.0141 0.2972 0.3033 0.065 Uiso 1 1 calc R U
C23 C 0.2834(4) 0.17387(19) 0.5251(3) 0.0343(11) Uani 1 1 d . .
C24 C 0.1718(4) 0.1595(2) 0.5544(3) 0.0462(13) Uani 1 1 d . .
H24 H 0.1016 0.1795 0.5261 0.055 Uiso 1 1 calc R U
C25 C 0.1620(4) 0.1161(2) 0.6243(3) 0.0624(15) Uani 1 1 d . .
H25 H 0.0864 0.1083 0.6438 0.075 Uiso 1 1 calc R U
C26 C 0.2644(5) 0.0847(2) 0.6650(3) 0.0668(16) Uani 1 1 d . .
H26 H 0.2583 0.0546 0.7112 0.080 Uiso 1 1 calc R U
C27 C 0.3760(4) 0.0983(2) 0.6366(3) 0.0621(15) Uani 1 1 d . .
H27 H 0.4456 0.0776 0.6645 0.075 Uiso 1 1 calc R U
C28 C 0.3860(4) 0.1417(2) 0.5685(3) 0.0450(12) Uani 1 1 d . .
H28 H 0.4624 0.1500 0.5505 0.054 Uiso 1 1 calc R U
C29 C 0.4761(3) 0.1957(2) 0.3501(3) 0.0374(11) Uani 1 1 d . .
C30 C 0.5641(4) 0.2284(2) 0.3087(3) 0.0530(13) Uani 1 1 d . .
H30 H 0.5552 0.2727 0.2982 0.064 Uiso 1 1 calc R U
C31 C 0.6649(4) 0.1969(3) 0.2827(4) 0.0757(18) Uani 1 1 d . .
H31 H 0.7221 0.2198 0.2540 0.091 Uiso 1 1 calc R U
C32 C 0.6804(5) 0.1322(3) 0.2992(4) 0.084(2) Uani 1 1 d . .
H32 H 0.7481 0.1108 0.2818 0.101 Uiso 1 1 calc R U
C33 C 0.5960(5) 0.0989(3) 0.3417(4) 0.0796(18) Uani 1 1 d . .
H33 H 0.6077 0.0551 0.3544 0.095 Uiso 1 1 calc R U
C34 C 0.4932(4) 0.1300(2) 0.3659(3) 0.0552(14) Uani 1 1 d . .
H34 H 0.4353 0.1065 0.3930 0.066 Uiso 1 1 calc R U
C35 C 0.4306(3) 0.51431(19) 0.3149(3) 0.0333(10) Uani 1 1 d . .
C36 C 0.5017(4) 0.5218(2) 0.2427(3) 0.0447(11) Uani 1 1 d . .
H36 H 0.5630 0.4919 0.2357 0.054 Uiso 1 1 calc R U
C37 C 0.4821(4) 0.5721(2) 0.1826(3) 0.0610(14) Uani 1 1 d . .
H37 H 0.5311 0.5766 0.1360 0.073 Uiso 1 1 calc R U
C38 C 0.3902(5) 0.6161(2) 0.1907(3) 0.0630(15) Uani 1 1 d . .
H38 H 0.3763 0.6506 0.1502 0.076 Uiso 1 1 calc R U
C39 C 0.3211(4) 0.6080(2) 0.2590(4) 0.0544(14) Uani 1 1 d . .
H39 H 0.2590 0.6375 0.2651 0.065 Uiso 1 1 calc R U
C40 C 0.1156(4) 0.4903(2) 0.5950(3) 0.0425(12) Uani 1 1 d . .
C41 C 0.0140(3) 0.5041(2) 0.6463(3) 0.0560(14) Uani 1 1 d . .
H41A H -0.0067 0.5492 0.6405 0.084 Uiso 1 1 calc R U
H41B H 0.0371 0.4938 0.7095 0.084 Uiso 1 1 calc R U
H41C H -0.0554 0.4784 0.6228 0.084 Uiso 1 1 calc R U

loop_
_atom_site_aniso_label
_atom_site_aniso_U_11
_atom_site_aniso_U_22
_atom_site_aniso_U_33
_atom_site_aniso_U_23
_atom_site_aniso_U_13
_atom_site_aniso_U_12
Pd1 0.0336(2) 0.03616(19) 0.0480(2) -0.0083(2) 0.01507(16) -0.00140(17)
Co1 0.0287(3) 0.0334(3) 0.0341(4) -0.0004(3) 0.0071(3) -0.0020(3)
O1 0.0394(18) 0.053(2) 0.062(2) 0.0086(17) 0.0271(16) 0.0123(15)
O2 0.0392(18) 0.0443(19) 0.071(2) 0.0005(17) 0.0227(17) 0.0075(14)
N1 0.0268(19) 0.0307(19) 0.034(2) -0.0029(18) 0.0090(16) 0.0003(16)
N2 0.032(2) 0.042(2) 0.046(3) -0.006(2) 0.0010(19) 0.0037(19)
N3 0.043(2) 0.045(2) 0.059(3) -0.005(2) 0.021(2) 0.000(2)
C1 0.027(3) 0.035(3) 0.050(3) -0.005(2) 0.005(2) -0.003(2)
C2 0.026(2) 0.038(3) 0.039(3) -0.004(2) 0.006(2) -0.009(2)
C3 0.027(3) 0.042(3) 0.034(3) -0.010(2) 0.002(2) -0.007(2)
C4 0.039(3) 0.054(3) 0.036(3) -0.009(3) 0.010(2) -0.012(2)
C5 0.039(3) 0.059(3) 0.044(3) 0.008(3) -0.003(2) -0.010(3)
C6 0.029(3) 0.038(3) 0.053(3) 0.001(2) 0.001(2) -0.005(2)
C7 0.028(2) 0.030(2) 0.041(3) -0.004(2) 0.008(2) -0.0016(19)
C8 0.028(2) 0.026(2) 0.033(3) 0.002(2) 0.004(2) 0.0012(19)
C9 0.028(2) 0.031(2) 0.033(3) -0.005(2) 0.004(2) 0.0025(19)
C10 0.025(2) 0.037(3) 0.037(3) 0.000(2) 0.006(2) 0.0008(19)
C11 0.030(3) 0.043(3) 0.038(3) -0.001(2) 0.001(2) -0.008(2)
C12 0.063(3) 0.065(4) 0.047(4) 0.002(3) 0.012(3) 0.001(3)
C13 0.096(5) 0.117(6) 0.032(4) 0.012(4) 0.015(3) 0.001(4)
C14 0.082(5) 0.099(5) 0.056(5) 0.030(4) -0.003(4) -0.013(4)
C15 0.065(4) 0.067(4) 0.071(5) 0.036(4) -0.011(3) -0.003(3)
C16 0.038(3) 0.050(3) 0.049(3) 0.002(3) 0.003(2) -0.007(2)
C17 0.030(3) 0.027(2) 0.053(3) 0.002(2) 0.012(2) -0.006(2)
C18 0.034(3) 0.051(3) 0.067(4) -0.008(3) 0.015(3) -0.001(2)
C19 0.051(3) 0.047(3) 0.112(5) -0.019(3) 0.049(3) -0.007(3)
C20 0.031(3) 0.042(3) 0.158(7) 0.014(4) 0.037(4) 0.003(3)
C21 0.034(3) 0.065(4) 0.115(6) 0.026(4) -0.002(3) 0.001(3)
C22 0.036(3) 0.053(3) 0.072(4) 0.015(3) 0.002(3) 0.001(3)
C23 0.037(3) 0.032(2) 0.034(3) -0.002(2) 0.006(2) 0.000(2)
C24 0.032(3) 0.051(3) 0.058(4) 0.015(3) 0.013(2) 0.001(2)
C25 0.045(3) 0.072(4) 0.073(4) 0.025(3) 0.019(3) -0.005(3)
C26 0.060(4) 0.074(4) 0.069(4) 0.033(3) 0.019(3) 0.001(3)
C27 0.046(3) 0.065(4) 0.074(4) 0.030(3) 0.005(3) 0.008(3)
C28 0.038(3) 0.046(3) 0.053(3) 0.011(3) 0.016(2) 0.001(2)
C29 0.033(3) 0.044(3) 0.035(3) -0.005(2) 0.006(2) -0.001(2)
C30 0.047(3) 0.059(3) 0.056(4) -0.008(3) 0.019(3) 0.002(3)
C31 0.046(3) 0.110(5) 0.077(4) -0.023(4) 0.031(3) 0.006(3)
C32 0.063(4) 0.100(5) 0.089(5) -0.021(4) 0.013(3) 0.047(4)
C33 0.098(5) 0.073(4) 0.068(5) -0.010(4) 0.015(4) 0.041(4)
C34 0.059(3) 0.054(3) 0.055(4) -0.011(3) 0.015(3) 0.012(3)
C35 0.032(3) 0.031(3) 0.035(3) -0.002(2) -0.002(2) -0.001(2)
C36 0.043(3) 0.047(3) 0.045(3) 0.007(3) 0.011(2) 0.006(2)
C37 0.060(4) 0.074(4) 0.049(4) 0.009(3) 0.009(3) -0.001(3)
C38 0.072(4) 0.060(4) 0.057(4) 0.027(3) 0.006(3) 0.014(3)
C39 0.048(3) 0.050(3) 0.061(4) 0.007(3) -0.009(3) 0.016(2)
C40 0.041(3) 0.039(3) 0.047(3) -0.002(2) 0.004(2) -0.006(2)
C41 0.050(3) 0.077(4) 0.046(3) -0.015(3) 0.024(2) -0.003(3)

loop_
_atom_type_symbol
_atom_type_description
_atom_type_scat_dispersion_real
_atom_type_scat_dispersion_imag
_atom_type_scat_source
C C 0.0033 0.0016 'International Tables Vol C Tables 4.2.6.8 and 6.1.1.4'
H H 0.0000 0.0000 'International Tables Vol C Tables 4.2.6.8 and 6.1.1.4'
Co Co 0.3494 0.9721 'International Tables Vol C Tables 4.2.6.8 and 6.1.1.4'
N N 0.0061 0.0033 'International Tables Vol C Tables 4.2.6.8 and 6.1.1.4'
O O 0.0106 0.0060 'International Tables Vol C Tables 4.2.6.8 and 6.1.1.4'
Pd Pd -0.9988 1.0072 'International Tables Vol C Tables 4.2.6.8 and 6.1.1.4'

loop_
_geom_angle_atom_site_label_1
_geom_angle_atom_site_label_2
_geom_angle_atom_site_label_3
_geom_angle
C3 Pd1 N1 83.06(16)
C3 Pd1 N3 97.94(16)
N1 Pd1 N3 178.75(15)
C3 Pd1 O2 163.58(14)
N1 Pd1 O2 80.55(13)
N3 Pd1 O2 98.45(13)
C9 Co1 C10 43.84(15)
C9 Co1 C8 43.32(14)
C10 Co1 C8 63.07(16)
C9 Co1 C7 62.76(17)
C10 Co1 C7 43.22(14)
C8 Co1 C7 42.86(15)
C9 Co1 C6 130.79(16)
C10 Co1 C6 109.82(17)
C8 Co1 C6 172.74(16)
C7 Co1 C6 133.31(18)
C9 Co1 C2 168.55(16)
C10 Co1 C2 126.60(17)
C8 Co1 C2 144.05(17)
C7 Co1 C2 115.88(17)
C6 Co1 C2 40.79(14)
C9 Co1 C5 110.96(18)
C10 Co1 C5 123.24(18)
C8 Co1 C5 141.51(18)
C7 Co1 C5 166.04(17)
C6 Co1 C5 40.07(16)
C2 Co1 C5 67.55(18)
C9 Co1 C4 119.38(17)
C10 Co1 C4 157.01(18)
C8 Co1 C4 118.37(18)
C7 Co1 C4 153.96(17)
C6 Co1 C4 67.42(18)
C2 Co1 C4 67.34(17)
C5 Co1 C4 39.79(15)
C9 Co1 C3 150.27(16)
C10 Co1 C3 162.53(17)
C8 Co1 C3 118.77(15)
C7 Co1 C3 124.64(16)
C6 Co1 C3 68.43(16)
C2 Co1 C3 40.72(14)
C5 Co1 C3 67.42(17)
C4 Co1 C3 39.81(14)
N2 O2 Pd1 108.3(2)
C35 N1 C1 126.1(4)
C35 N1 Pd1 115.4(3)
C1 N1 Pd1 118.5(3)
C39 N2 O2 117.8(4)
C39 N2 C35 121.6(4)
O2 N2 C35 120.5(4)
C40 N3 Pd1 171.0(4)
O1 C1 N1 125.3(4)
O1 C1 C2 126.0(4)
N1 C1 C2 108.7(4)
C6 C2 C3 108.5(4)
C6 C2 C1 132.9(4)
C3 C2 C1 118.6(4)
C6 C2 Co1 69.5(2)
C3 C2 Co1 71.3(2)
C1 C2 Co1 123.4(3)
C4 C3 C2 105.9(4)
C4 C3 Pd1 142.9(3)
C2 C3 Pd1 111.1(3)
C4 C3 Co1 69.2(2)
C2 C3 Co1 67.9(2)
Pd1 C3 Co1 124.9(2)
C5 C4 C3 109.3(4)
C5 C4 Co1 69.4(3)
C3 C4 Co1 71.0(2)
C5 C4 H4 125.3
C3 C4 H4 125.3
Co1 C4 H4 125.3
C4 C5 C6 108.9(4)
C4 C5 Co1 70.8(2)
C6 C5 Co1 69.7(3)
C4 C5 H5 125.5
C6 C5 H5 125.5
Co1 C5 H5 125.5
C5 C6 C2 107.3(4)
C5 C6 Co1 70.3(2)
C2 C6 Co1 69.8(2)
C5 C6 H6 126.3
C2 C6 H6 126.3
Co1 C6 H6 126.3
C8 C7 C10 90.1(3)
C8 C7 C11 134.1(4)
C10 C7 C11 135.0(4)
C8 C7 Co1 67.7(2)
C10 C7 Co1 67.1(2)
C11 C7 Co1 129.8(3)
C7 C8 C9 90.4(3)
C7 C8 C17 134.4(4)
C9 C8 C17 134.3(4)
C7 C8 Co1 69.5(2)
C9 C8 Co1 67.7(2)
C17 C8 Co1 128.4(3)
C8 C9 C10 89.9(3)
C8 C9 C23 134.2(4)
C10 C9 C23 135.6(4)
C8 C9 Co1 69.0(2)
C10 C9 Co1 68.3(2)
C23 C9 Co1 125.3(3)
C7 C10 C29 134.1(4)
C7 C10 C9 89.6(3)
C29 C10 C9 136.0(4)
C7 C10 Co1 69.7(2)
C29 C10 Co1 125.0(3)
C9 C10 Co1 67.8(2)
C12 C11 C16 117.1(5)
C12 C11 C7 121.0(4)
C16 C11 C7 121.9(4)
C11 C12 C13 121.0(5)
C11 C12 H12 119.5
C13 C12 H12 119.5
C14 C13 C12 120.4(6)
C14 C13 H13 119.8
C12 C13 H13 119.8
C13 C14 C15 120.3(6)
C13 C14 H14 119.9
C15 C14 H14 119.9
C14 C15 C16 119.5(5)
C14 C15 H15 120.2
C16 C15 H15 120.2
C15 C16 C11 121.8(5)
C15 C16 H16 119.1
C11 C16 H16 119.1
C22 C17 C18 118.1(4)
C22 C17 C8 121.2(4)
C18 C17 C8 120.7(4)
C19 C18 C17 120.9(5)
C19 C18 H18 119.6
C17 C18 H18 119.6
C20 C19 C18 120.4(5)
C20 C19 H19 119.8
C18 C19 H19 119.8
C19 C20 C21 119.9(5)
C19 C20 H20 120.0
C21 C20 H20 120.0
C20 C21 C22 120.0(5)
C20 C21 H21 120.0
C22 C21 H21 120.0
C17 C22 C21 120.7(5)
C17 C22 H22 119.7
C21 C22 H22 119.7
C24 C23 C28 117.1(4)
C24 C23 C9 120.9(4)
C28 C23 C9 122.1(4)
C25 C24 C23 121.8(4)
C25 C24 H24 119.1
C23 C24 H24 119.1
C26 C25 C24 119.9(4)
C26 C25 H25 120.1
C24 C25 H25 120.1
C25 C26 C27 119.1(5)
C25 C26 H26 120.5
C27 C26 H26 120.5
C28 C27 C26 121.1(4)
C28 C27 H27 119.4
C26 C27 H27 119.4
C27 C28 C23 121.0(4)
C27 C28 H28 119.5
C23 C28 H28 119.5
C34 C29 C30 117.6(4)
C34 C29 C10 121.0(4)
C30 C29 C10 121.3(4)
C31 C30 C29 121.6(5)
C31 C30 H30 119.2
C29 C30 H30 119.2
C32 C31 C30 119.9(5)
C32 C31 H31 120.1
C30 C31 H31 120.1
C31 C32 C33 119.7(5)
C31 C32 H32 120.1
C33 C32 H32 120.1
C32 C33 C34 120.6(5)
C32 C33 H33 119.7
C34 C33 H33 119.7
C29 C34 C33 120.5(5)
C29 C34 H34 119.7
C33 C34 H34 119.7
N1 C35 N2 115.2(4)
N1 C35 C36 128.3(4)
N2 C35 C36 116.4(4)
C37 C36 C35 121.2(4)
C37 C36 H36 119.4
C35 C36 H36 119.4
C36 C37 C38 120.3(5)
C36 C37 H37 119.9
C38 C37 H37 119.9
C39 C38 C37 118.2(5)
C39 C38 H38 120.9
C37 C38 H38 120.9
C38 C39 N2 122.2(4)
C38 C39 H39 118.9
N2 C39 H39 118.9
N3 C40 C41 178.3(5)
C40 C41 H41A 109.5
C40 C41 H41B 109.5
H41A C41 H41B 109.5
C40 C41 H41C 109.5
H41A C41 H41C 109.5
H41B C41 H41C 109.5

loop_
_geom_bond_atom_site_label_1
_geom_bond_atom_site_label_2
_geom_bond_distance
Pd1 C3 1.960(4)
Pd1 N1 1.972(3)
Pd1 N3 2.005(4)
Pd1 O2 2.090(3)
Co1 C9 1.962(4)
Co1 C10 1.969(4)
Co1 C8 1.980(4)
Co1 C7 2.004(5)
Co1 C6 2.045(4)
Co1 C2 2.049(4)
Co1 C5 2.052(5)
Co1 C4 2.070(4)
Co1 C3 2.094(4)
O1 C1 1.230(4)
O2 N2 1.357(4)
N1 C35 1.346(5)
N1 C1 1.389(5)
N2 C39 1.355(5)
N2 C35 1.363(5)
N3 C40 1.118(5)
C1 C2 1.471(5)
C2 C6 1.426(5)
C2 C3 1.442(5)
C3 C4 1.418(5)
C4 C5 1.403(5)
C4 H4 0.9800
C5 C6 1.404(5)
C5 H5 0.9800
C6 H6 0.9800
C7 C8 1.456(5)
C7 C10 1.464(5)
C7 C11 1.473(5)
C8 C9 1.455(5)
C8 C17 1.477(5)
C9 C10 1.468(5)
C9 C23 1.470(5)
C10 C29 1.464(5)
C11 C12 1.382(6)
C11 C16 1.385(5)
C12 C13 1.388(6)
C12 H12 0.9300
C13 C14 1.354(7)
C13 H13 0.9300
C14 C15 1.364(7)
C14 H14 0.9300
C15 C16 1.381(6)
C15 H15 0.9300
C16 H16 0.9300
C17 C22 1.366(5)
C17 C18 1.387(6)
C18 C19 1.378(5)
C18 H18 0.9300
C19 C20 1.348(7)
C19 H19 0.9300
C20 C21 1.367(7)
C20 H20 0.9300
C21 C22 1.394(6)
C21 H21 0.9300
C22 H22 0.9300
C23 C24 1.385(5)
C23 C28 1.398(5)
C24 C25 1.380(5)
C24 H24 0.9300
C25 C26 1.374(6)
C25 H25 0.9300
C26 C27 1.377(6)
C26 H26 0.9300
C27 C28 1.361(5)
C27 H27 0.9300
C28 H28 0.9300
C29 C34 1.384(6)
C29 C30 1.386(5)
C30 C31 1.383(5)
C30 H30 0.9300
C31 C32 1.365(7)
C31 H31 0.9300
C32 C33 1.370(7)
C32 H32 0.9300
C33 C34 1.387(6)
C33 H33 0.9300
C34 H34 0.9300
C35 C36 1.407(5)
C36 C37 1.365(6)
C36 H36 0.9300
C37 C38 1.378(6)
C37 H37 0.9300
C38 C39 1.346(6)
C38 H38 0.9300
C39 H39 0.9300
C40 C41 1.456(5)
C41 H41A 0.9600
C41 H41B 0.9600
C41 H41C 0.9600
